data_1571632
loop_
_publ_author_name
'Ning, Chao'
'Yu, Ziqi'
'Shi, Min'
'Wei, Yin'

_publ_section_title
;
 Palladium-catalyzed selective C-C bond cleavage of
 keto-vinylidenecyclopropanes: construction of structurally rich
 dihydrofurans and tetrahydrofurans.
;
_journal_issue 24
_journal_name_full 'Chemical science'
_journal_page_first 9192
_journal_page_last 9200
_journal_paper_doi 10.1039/d4sc02536a
_journal_volume 15
_journal_year 2024
_chemical_formula_sum 'C20 H22 Cl N O3 S2'
_chemical_formula_weight 423.95
_space_group_crystal_system monoclinic
_space_group_IT_number 14
_space_group_name_Hall '-P 2ybc'
_space_group_name_H-M_alt 'P 1 21/c 1'
_atom_sites_solution_hydrogens geom
_audit_creation_method SHELXL-2013
_audit_update_record
;
2023-03-06 deposited with the CCDC.	2024-05-14 downloaded from the CCDC.
;
_cell_angle_alpha 90
_cell_angle_beta 96.4770(10)
_cell_angle_gamma 90
_cell_formula_units_Z 4
_cell_length_a 19.7752(8)
_cell_length_b 9.1254(3)
_cell_length_c 11.5285(4)
_cell_measurement_reflns_used 9918
_cell_measurement_temperature 293(2)
_cell_measurement_theta_max 50.523
_cell_measurement_theta_min 4.922
_cell_volume 2067.12(13)
_computing_cell_refinement 'Bruker SAINT'
_computing_data_collection 'Bruker APEX2'
_computing_data_reduction 'Bruker SAINT'
_computing_molecular_graphics 'Bruker SHELXTL'
_computing_publication_material 'Bruker SHELXTL'
_computing_structure_refinement 'SHELXL-2013 (Sheldrick, 2013)'
_computing_structure_solution 'SHELXS-97 (Sheldrick 2008)'
_diffrn_ambient_temperature 293(2)
_diffrn_measured_fraction_theta_full 0.995
_diffrn_measured_fraction_theta_max 0.995
_diffrn_measurement_device_type 'Bruker APEX-II CCD'
_diffrn_measurement_method '\f and \w scans'
_diffrn_radiation_type MoK\a
_diffrn_radiation_wavelength 0.71073
_diffrn_reflns_av_R_equivalents 0.0597
_diffrn_reflns_av_unetI/netI 0.0367
_diffrn_reflns_Laue_measured_fraction_full 0.995
_diffrn_reflns_Laue_measured_fraction_max 0.995
_diffrn_reflns_limit_h_max 24
_diffrn_reflns_limit_h_min -24
_diffrn_reflns_limit_k_max 11
_diffrn_reflns_limit_k_min -11
_diffrn_reflns_limit_l_max 14
_diffrn_reflns_limit_l_min -14
_diffrn_reflns_number 28291
_diffrn_reflns_point_group_measured_fraction_full 0.995
_diffrn_reflns_point_group_measured_fraction_max 0.995
_diffrn_reflns_theta_full 25.242
_diffrn_reflns_theta_max 25.999
_diffrn_reflns_theta_min 2.461
_exptl_absorpt_coefficient_mu 0.407
_exptl_absorpt_correction_T_max 0.7456
_exptl_absorpt_correction_T_min 0.5426
_exptl_absorpt_correction_type multi-scan
_exptl_absorpt_process_details sadabs
_exptl_crystal_colour colorless
_exptl_crystal_density_diffrn 1.362
_exptl_crystal_description prismatic
_exptl_crystal_F_000 888
_exptl_crystal_size_max 0.200
_exptl_crystal_size_mid 0.150
_exptl_crystal_size_min 0.120
_refine_diff_density_max 0.283
_refine_diff_density_min -0.312
_refine_diff_density_rms 0.066
_refine_ls_extinction_coef 0.034(3)
_refine_ls_extinction_expression Fc^*^=kFc[1+0.001xFc^2^\l^3^/sin(2\q)]^-1/4^
_refine_ls_extinction_method SHELXL
_refine_ls_goodness_of_fit_ref 1.066
_refine_ls_hydrogen_treatment constr
_refine_ls_matrix_type full
_refine_ls_number_parameters 266
_refine_ls_number_reflns 4042
_refine_ls_number_restraints 19
_refine_ls_restrained_S_all 1.077
_refine_ls_R_factor_all 0.0522
_refine_ls_R_factor_gt 0.0429
_refine_ls_shift/su_max 0.001
_refine_ls_shift/su_mean 0.000
_refine_ls_structure_factor_coef Fsqd
_refine_ls_weighting_details 'w=1/[\s^2^(Fo^2^)+(0.0546P)^2^+0.6909P] where P=(Fo^2^+2Fc^2^)/3'
_refine_ls_weighting_scheme calc
_refine_ls_wR_factor_gt 0.1105
_refine_ls_wR_factor_ref 0.1191
_reflns_Friedel_coverage 0.000
_reflns_number_gt 3356
_reflns_number_total 4042
_reflns_threshold_expression 'I > 2\s(I)'
_cod_data_source_file d4sc02536a2.cif
_cod_data_source_block d8v23120
_cod_depositor_comments 'Adding full bibliography for 1571631--1571632.cif.'
_cod_original_sg_symbol_H-M 'P 21/c'
_cod_database_code 1571632
_shelx_space_group_comment
; 
The symmetry employed for this shelxl refinement is uniquely defined 
by the following loop, which should always be used as a source of 
symmetry information in preference to the above space-group names. 
They are only intended as comments. 
;
_shelx_estimated_absorpt_t_min 0.923
_shelx_estimated_absorpt_t_max 0.953
_shelxl_version_number 2013-4

loop_
_space_group_symop_operation_xyz
'x, y, z'
'-x, y+1/2, -z+1/2'
'-x, -y, -z'
'x, -y-1/2, z-1/2'

loop_
_atom_site_label
_atom_site_type_symbol
_atom_site_fract_x
_atom_site_fract_y
_atom_site_fract_z
_atom_site_U_iso_or_equiv
_atom_site_adp_type
_atom_site_occupancy
_atom_site_site_symmetry_order
_atom_site_calc_flag
_atom_site_refinement_flags_posn
_atom_site_refinement_flags_adp
_atom_site_refinement_flags_occupancy
_atom_site_disorder_assembly
_atom_site_disorder_group
Cl1 Cl 0.93846(3) 0.18270(8) 0.53174(6) 0.0743(2) Uani 1 1 d . . . . .
S2 S 0.67311(3) 0.67096(6) 0.21568(4) 0.04654(19) Uani 1 1 d . . . . .
O1 O 0.73223(7) 0.47742(15) 0.53562(12) 0.0458(3) Uani 1 1 d . . . . .
H1A H 0.7223 0.5359 0.5850 0.069 Uiso 1 1 calc R U . . .
O2 O 0.65971(9) 0.5830(2) 0.11299(13) 0.0707(5) Uani 1 1 d . . . . .
O3 O 0.69209(8) 0.82167(17) 0.20682(15) 0.0652(5) Uani 1 1 d . . . . .
N1 N 0.73432(8) 0.59276(17) 0.29562(14) 0.0449(4) Uani 1 1 d . . . . .
C1 C 0.92419(13) 0.5586(3) 0.7528(2) 0.0685(7) Uani 1 1 d D . . . .
H1 H 0.9478 0.5375 0.8252 0.082 Uiso 1 1 calc R U . A 1
C2 C 0.94407(13) 0.6637(3) 0.6845(2) 0.0708(7) Uani 1 1 d D . . . .
H2 H 0.9814 0.7252 0.7012 0.085 Uiso 1 1 calc R U . B 1
C4 C 0.84673(9) 0.56602(19) 0.57439(15) 0.0381(4) Uani 1 1 d D . . . .
C5 C 0.78874(9) 0.53154(18) 0.48267(15) 0.0350(4) Uani 1 1 d . . . . .
C6 C 0.76665(10) 0.6616(2) 0.40400(18) 0.0447(5) Uani 1 1 d . . . . .
H6A H 0.7345 0.7231 0.4392 0.054 Uiso 1 1 calc R U . . .
H6B H 0.8055 0.7205 0.3888 0.054 Uiso 1 1 calc R U . . .
C7 C 0.74022(10) 0.4313(2) 0.30206(16) 0.0427(4) Uani 1 1 d . . . . .
H7A H 0.7473 0.3896 0.2270 0.051 Uiso 1 1 calc R U . . .
H7B H 0.7001 0.3874 0.3289 0.051 Uiso 1 1 calc R U . . .
C8 C 0.80302(9) 0.41083(19) 0.39154(15) 0.0356(4) Uani 1 1 d . . . . .
C9 C 0.80521(9) 0.25840(19) 0.44036(15) 0.0369(4) Uani 1 1 d . . . . .
C10 C 0.75096(12) 0.1416(2) 0.4417(2) 0.0556(5) Uani 1 1 d . . . . .
H10A H 0.7308 0.1117 0.3647 0.067 Uiso 1 1 calc R U . . .
H10B H 0.7163 0.1639 0.4923 0.067 Uiso 1 1 calc R U . . .
C11 C 0.80740(13) 0.0382(2) 0.4967(2) 0.0590(6) Uani 1 1 d . . . . .
H11A H 0.8021 0.0068 0.5756 0.071 Uiso 1 1 calc R U . . .
H11B H 0.8174 -0.0435 0.4477 0.071 Uiso 1 1 calc R U . . .
C12 C 0.85252(11) 0.1683(2) 0.48954(17) 0.0451(5) Uani 1 1 d . . . . .
C13 C 0.86836(10) 0.4447(2) 0.33622(17) 0.0466(5) Uani 1 1 d . . . . .
H13A H 0.9065 0.4447 0.3957 0.070 Uiso 1 1 calc R U . . .
H13B H 0.8644 0.5391 0.2994 0.070 Uiso 1 1 calc R U . . .
H13C H 0.8751 0.3713 0.2789 0.070 Uiso 1 1 calc R U . . .
C14 C 0.59979(10) 0.6695(2) 0.28877(16) 0.0436(5) Uani 1 1 d . . . . .
C15 C 0.54993(13) 0.5649(3) 0.2624(3) 0.0714(7) Uani 1 1 d . . . . .
H15 H 0.5554 0.4926 0.2074 0.086 Uiso 1 1 calc R U . . .
C16 C 0.49215(15) 0.5687(4) 0.3184(3) 0.0936(10) Uani 1 1 d . . . . .
H16 H 0.4585 0.4988 0.2995 0.112 Uiso 1 1 calc R U . . .
C17 C 0.48252(13) 0.6730(4) 0.4015(3) 0.0768(8) Uani 1 1 d . . . . .
C18 C 0.53337(12) 0.7735(3) 0.4284(2) 0.0645(6) Uani 1 1 d . . . . .
H18 H 0.5285 0.8431 0.4858 0.077 Uiso 1 1 calc R U . . .
C19 C 0.59154(10) 0.7744(2) 0.37253(18) 0.0506(5) Uani 1 1 d . . . . .
H19 H 0.6249 0.8450 0.3911 0.061 Uiso 1 1 calc R U . . .
C20 C 0.41764(17) 0.6774(5) 0.4593(4) 0.1272(16) Uani 1 1 d . . . . .
H20A H 0.4264 0.7235 0.5343 0.191 Uiso 1 1 calc R U . . .
H20B H 0.4016 0.5794 0.4688 0.191 Uiso 1 1 calc R U . . .
H20C H 0.3837 0.7322 0.4114 0.191 Uiso 1 1 calc R U . . .
S1 S 0.85410(9) 0.46641(17) 0.70043(13) 0.0581(3) Uani 0.7 1 d D U P C 1
C3 C 0.8971(6) 0.6648(13) 0.5799(11) 0.0638(18) Uani 0.6 1 d D U P C 1
H3 H 0.9014 0.7304 0.5194 0.077 Uiso 0.6 1 calc R U P C 1
S1' S 0.9044(3) 0.6968(7) 0.5615(5) 0.0646(9) Uani 0.3 1 d D U P C 2
C3' C 0.8638(7) 0.4994(14) 0.6837(10) 0.069(2) Uani 0.4 1 d D U P C 2
H3' H 0.8385 0.4230 0.7102 0.083 Uiso 0.4 1 calc R U P C 2

loop_
_atom_site_aniso_label
_atom_site_aniso_U_11
_atom_site_aniso_U_22
_atom_site_aniso_U_33
_atom_site_aniso_U_23
_atom_site_aniso_U_13
_atom_site_aniso_U_12
Cl1 0.0542(4) 0.0894(5) 0.0771(4) 0.0174(3) -0.0024(3) 0.0174(3)
S2 0.0486(3) 0.0548(3) 0.0367(3) 0.0117(2) 0.0068(2) 0.0101(2)
O1 0.0386(7) 0.0497(8) 0.0520(8) -0.0152(6) 0.0180(6) -0.0062(6)
O2 0.0783(11) 0.0964(13) 0.0355(7) -0.0037(8) -0.0015(7) 0.0296(10)
O3 0.0651(10) 0.0586(10) 0.0757(11) 0.0330(8) 0.0248(8) 0.0083(7)
N1 0.0477(9) 0.0399(9) 0.0455(9) 0.0016(7) -0.0017(7) 0.0072(7)
C1 0.0647(15) 0.0898(18) 0.0474(12) -0.0035(12) -0.0093(11) -0.0030(13)
C2 0.0540(14) 0.0745(17) 0.0803(17) -0.0041(14) -0.0085(12) -0.0151(12)
C4 0.0379(9) 0.0371(9) 0.0395(9) -0.0036(7) 0.0055(7) 0.0007(8)
C5 0.0321(9) 0.0335(9) 0.0401(9) -0.0034(7) 0.0074(7) -0.0006(7)
C6 0.0448(11) 0.0364(10) 0.0514(11) -0.0028(8) -0.0018(9) 0.0042(8)
C7 0.0477(11) 0.0399(10) 0.0394(9) -0.0045(8) 0.0005(8) 0.0039(8)
C8 0.0387(9) 0.0336(9) 0.0354(9) -0.0018(7) 0.0082(7) 0.0028(7)
C9 0.0437(10) 0.0336(9) 0.0349(9) -0.0041(7) 0.0099(7) 0.0003(7)
C10 0.0584(13) 0.0438(11) 0.0657(14) 0.0018(10) 0.0112(11) -0.0080(10)
C11 0.0828(16) 0.0374(11) 0.0602(13) 0.0037(9) 0.0232(12) 0.0031(10)
C12 0.0540(12) 0.0416(10) 0.0408(10) 0.0003(8) 0.0107(9) 0.0075(9)
C13 0.0485(11) 0.0483(11) 0.0460(10) 0.0022(8) 0.0187(9) 0.0054(9)
C14 0.0422(10) 0.0469(11) 0.0405(10) 0.0055(8) -0.0002(8) 0.0004(8)
C15 0.0652(16) 0.0663(15) 0.0828(17) -0.0142(13) 0.0080(13) -0.0155(13)
C16 0.0617(17) 0.091(2) 0.129(3) -0.007(2) 0.0172(18) -0.0342(16)
C17 0.0476(14) 0.097(2) 0.0878(19) 0.0160(16) 0.0177(13) -0.0032(13)
C18 0.0518(13) 0.0838(17) 0.0596(14) -0.0016(12) 0.0131(11) 0.0109(12)
C19 0.0393(11) 0.0582(13) 0.0537(12) -0.0048(10) 0.0028(9) 0.0004(9)
C20 0.066(2) 0.166(4) 0.159(4) 0.029(3) 0.054(2) -0.001(2)
S1 0.0694(7) 0.0661(8) 0.0373(5) 0.0086(4) -0.0006(4) -0.0187(5)
C3 0.062(3) 0.062(4) 0.064(3) 0.024(3) -0.008(3) -0.016(3)
S1' 0.0557(16) 0.064(2) 0.069(2) 0.0183(16) -0.0154(14) -0.0205(13)
C3' 0.081(3) 0.077(4) 0.048(3) 0.016(3) 0.005(3) -0.039(3)

loop_
_atom_type_symbol
_atom_type_description
_atom_type_scat_dispersion_real
_atom_type_scat_dispersion_imag
_atom_type_scat_source
C C 0.0033 0.0016 'International Tables Vol C Tables 4.2.6.8 and 6.1.1.4'
H H 0.0000 0.0000 'International Tables Vol C Tables 4.2.6.8 and 6.1.1.4'
Cl Cl 0.1484 0.1585 'International Tables Vol C Tables 4.2.6.8 and 6.1.1.4'
N N 0.0061 0.0033 'International Tables Vol C Tables 4.2.6.8 and 6.1.1.4'
O O 0.0106 0.0060 'International Tables Vol C Tables 4.2.6.8 and 6.1.1.4'
S S 0.1246 0.1234 'International Tables Vol C Tables 4.2.6.8 and 6.1.1.4'

loop_
_geom_angle_atom_site_label_1
_geom_angle_atom_site_label_2
_geom_angle_atom_site_label_3
_geom_angle
_geom_angle_site_symmetry_1
_geom_angle_site_symmetry_3
_geom_angle_publ_flag
O2 S2 O3 120.38(11) . . ?
O2 S2 N1 106.45(9) . . ?
O3 S2 N1 106.35(10) . . ?
O2 S2 C14 107.86(10) . . ?
O3 S2 C14 106.17(9) . . ?
N1 S2 C14 109.34(9) . . ?
C5 O1 H1A 109.5 . . ?
C6 N1 C7 110.91(14) . . ?
C6 N1 S2 121.53(13) . . ?
C7 N1 S2 121.48(13) . . ?
C2 C1 C3' 102.8(4) . . ?
C2 C1 S1 115.9(2) . . ?
C2 C1 H1 122.0 . . ?
S1 C1 H1 122.0 . . ?
C1 C2 C3 107.2(4) . . ?
C1 C2 S1' 121.5(3) . . ?
C1 C2 H2 126.4 . . ?
C3 C2 H2 126.4 . . ?
C3 C4 C5 132.7(5) . . ?
C3' C4 C5 128.8(5) . . ?
C3' C4 S1' 107.0(5) . . ?
C5 C4 S1' 124.2(2) . . ?
C3 C4 S1 109.1(5) . . ?
C5 C4 S1 118.22(14) . . ?
O1 C5 C4 110.20(14) . . ?
O1 C5 C6 109.82(15) . . ?
C4 C5 C6 113.55(14) . . ?
O1 C5 C8 104.67(13) . . ?
C4 C5 C8 115.92(14) . . ?
C6 C5 C8 102.06(14) . . ?
N1 C6 C5 103.82(14) . . ?
N1 C6 H6A 111.0 . . ?
C5 C6 H6A 111.0 . . ?
N1 C6 H6B 111.0 . . ?
C5 C6 H6B 111.0 . . ?
H6A C6 H6B 109.0 . . ?
N1 C7 C8 102.01(15) . . ?
N1 C7 H7A 111.4 . . ?
C8 C7 H7A 111.4 . . ?
N1 C7 H7B 111.4 . . ?
C8 C7 H7B 111.4 . . ?
H7A C7 H7B 109.2 . . ?
C9 C8 C7 110.62(15) . . ?
C9 C8 C13 110.64(14) . . ?
C7 C8 C13 110.59(15) . . ?
C9 C8 C5 113.55(14) . . ?
C7 C8 C5 99.88(13) . . ?
C13 C8 C5 111.12(14) . . ?
C12 C9 C8 136.56(18) . . ?
C12 C9 C10 91.47(16) . . ?
C8 C9 C10 131.81(17) . . ?
C9 C10 C11 87.36(16) . . ?
C9 C10 C12 40.54(10) . . ?
C11 C10 C12 46.83(12) . . ?
C9 C10 H10A 114.1 . . ?
C11 C10 H10A 114.1 . . ?
C12 C10 H10A 125.0 . . ?
C9 C10 H10B 114.1 . . ?
C11 C10 H10B 114.1 . . ?
C12 C10 H10B 123.6 . . ?
H10A C10 H10B 111.3 . . ?
C12 C11 C10 84.27(15) . . ?
C12 C11 H11A 114.6 . . ?
C10 C11 H11A 114.6 . . ?
C12 C11 H11B 114.6 . . ?
C10 C11 H11B 114.6 . . ?
H11A C11 H11B 111.7 . . ?
C9 C12 C11 96.88(18) . . ?
C9 C12 Cl1 134.56(16) . . ?
C11 C12 Cl1 128.55(16) . . ?
C9 C12 C10 47.99(12) . . ?
C11 C12 C10 48.91(12) . . ?
Cl1 C12 C10 177.45(13) . . ?
C8 C13 H13A 109.5 . . ?
C8 C13 H13B 109.5 . . ?
H13A C13 H13B 109.5 . . ?
C8 C13 H13C 109.5 . . ?
H13A C13 H13C 109.5 . . ?
H13B C13 H13C 109.5 . . ?
C15 C14 C19 119.7(2) . . ?
C15 C14 S2 120.44(17) . . ?
C19 C14 S2 119.89(15) . . ?
C16 C15 C14 119.3(3) . . ?
C16 C15 H15 120.4 . . ?
C14 C15 H15 120.4 . . ?
C15 C16 C17 122.1(3) . . ?
C15 C16 H16 118.9 . . ?
C17 C16 H16 118.9 . . ?
C18 C17 C16 117.6(2) . . ?
C18 C17 C20 121.4(3) . . ?
C16 C17 C20 121.0(3) . . ?
C17 C18 C19 121.8(2) . . ?
C17 C18 H18 119.1 . . ?
C19 C18 H18 119.1 . . ?
C18 C19 C14 119.5(2) . . ?
C18 C19 H19 120.3 . . ?
C14 C19 H19 120.3 . . ?
C17 C20 H20A 109.5 . . ?
C17 C20 H20B 109.5 . . ?
H20A C20 H20B 109.5 . . ?
C17 C20 H20C 109.5 . . ?
H20A C20 H20C 109.5 . . ?
H20B C20 H20C 109.5 . . ?
C1 S1 C4 91.54(12) . . ?
C4 C3 C2 116.2(6) . . ?
C4 C3 H3 121.9 . . ?
C2 C3 H3 121.9 . . ?
C2 S1' C4 93.4(3) . . ?
C4 C3' C1 115.3(6) . . ?
C4 C3' H3' 122.4 . . ?
C1 C3' H3' 122.4 . . ?

loop_
_geom_bond_atom_site_label_1
_geom_bond_atom_site_label_2
_geom_bond_distance
_geom_bond_site_symmetry_2
_geom_bond_publ_flag
Cl1 C12 1.719(2) . ?
S2 O2 1.4304(17) . ?
S2 O3 1.4322(16) . ?
S2 N1 1.6037(16) . ?
S2 C14 1.757(2) . ?
O1 C5 1.421(2) . ?
O1 H1A 0.8200 . ?
N1 C6 1.478(2) . ?
N1 C7 1.480(2) . ?
C1 C2 1.329(4) . ?
C1 C3' 1.462(11) . ?
C1 S1 1.674(3) . ?
C1 H1 0.9300 . ?
C2 C3 1.437(11) . ?
C2 S1' 1.570(6) . ?
C2 H2 0.9300 . ?
C4 C3 1.339(9) . ?
C4 C3' 1.405(10) . ?
C4 C5 1.503(3) . ?
C4 S1' 1.668(5) . ?
C4 S1 1.706(2) . ?
C5 C6 1.527(2) . ?
C5 C8 1.570(2) . ?
C6 H6A 0.9700 . ?
C6 H6B 0.9700 . ?
C7 C8 1.534(3) . ?
C7 H7A 0.9700 . ?
C7 H7B 0.9700 . ?
C8 C9 1.499(2) . ?
C8 C13 1.535(2) . ?
C9 C12 1.324(3) . ?
C9 C10 1.514(3) . ?
C10 C11 1.542(3) . ?
C10 C12 2.036(3) . ?
C10 H10A 0.9700 . ?
C10 H10B 0.9700 . ?
C11 C12 1.493(3) . ?
C11 H11A 0.9700 . ?
C11 H11B 0.9700 . ?
C13 H13A 0.9600 . ?
C13 H13B 0.9600 . ?
C13 H13C 0.9600 . ?
C14 C15 1.381(3) . ?
C14 C19 1.383(3) . ?
C15 C16 1.375(4) . ?
C15 H15 0.9300 . ?
C16 C17 1.379(4) . ?
C16 H16 0.9300 . ?
C17 C18 1.371(4) . ?
C17 C20 1.511(4) . ?
C18 C19 1.380(3) . ?
C18 H18 0.9300 . ?
C19 H19 0.9300 . ?
C20 H20A 0.9600 . ?
C20 H20B 0.9600 . ?
C20 H20C 0.9600 . ?
C3 H3 0.9300 . ?
C3' H3' 0.9300 . ?

loop_
_geom_torsion_atom_site_label_1
_geom_torsion_atom_site_label_2
_geom_torsion_atom_site_label_3
_geom_torsion_atom_site_label_4
_geom_torsion
_geom_torsion_site_symmetry_1
_geom_torsion_site_symmetry_2
_geom_torsion_site_symmetry_3
_geom_torsion_site_symmetry_4
_geom_torsion_publ_flag
O2 S2 N1 C6 173.64(16) . . . . ?
O3 S2 N1 C6 44.14(18) . . . . ?
C14 S2 N1 C6 -70.10(17) . . . . ?
O2 S2 N1 C7 -36.28(18) . . . . ?
O3 S2 N1 C7 -165.78(15) . . . . ?
C14 S2 N1 C7 79.98(16) . . . . ?
C3' C1 C2 C3 -0.2(9) . . . . ?
S1 C1 C2 C3 -0.8(7) . . . . ?
C3' C1 C2 S1' -0.2(8) . . . . ?
S1 C1 C2 S1' -0.9(5) . . . . ?
C3 C4 C5 O1 -149.8(9) . . . . ?
C3' C4 C5 O1 30.3(9) . . . . ?
S1' C4 C5 O1 -149.8(4) . . . . ?
S1 C4 C5 O1 29.7(2) . . . . ?
C3 C4 C5 C6 -26.1(9) . . . . ?
C3' C4 C5 C6 154.0(8) . . . . ?
S1' C4 C5 C6 -26.1(4) . . . . ?
S1 C4 C5 C6 153.36(15) . . . . ?
C3 C4 C5 C8 91.6(9) . . . . ?
C3' C4 C5 C8 -88.3(8) . . . . ?
S1' C4 C5 C8 91.6(4) . . . . ?
S1 C4 C5 C8 -88.91(18) . . . . ?
C7 N1 C6 C5 -4.0(2) . . . . ?
S2 N1 C6 C5 148.91(13) . . . . ?
O1 C5 C6 N1 -80.44(17) . . . . ?
C4 C5 C6 N1 155.69(15) . . . . ?
C8 C5 C6 N1 30.19(17) . . . . ?
C6 N1 C7 C8 -24.51(19) . . . . ?
S2 N1 C7 C8 -177.43(12) . . . . ?
N1 C7 C8 C9 161.56(14) . . . . ?
N1 C7 C8 C13 -75.51(17) . . . . ?
N1 C7 C8 C5 41.63(16) . . . . ?
O1 C5 C8 C9 -47.94(19) . . . . ?
C4 C5 C8 C9 73.66(19) . . . . ?
C6 C5 C8 C9 -162.42(15) . . . . ?
O1 C5 C8 C7 69.82(16) . . . . ?
C4 C5 C8 C7 -168.58(15) . . . . ?
C6 C5 C8 C7 -44.66(16) . . . . ?
O1 C5 C8 C13 -173.43(14) . . . . ?
C4 C5 C8 C13 -51.8(2) . . . . ?
C6 C5 C8 C13 72.09(18) . . . . ?
C7 C8 C9 C12 155.8(2) . . . . ?
C13 C8 C9 C12 32.9(3) . . . . ?
C5 C8 C9 C12 -92.8(2) . . . . ?
C7 C8 C9 C10 -18.0(3) . . . . ?
C13 C8 C9 C10 -140.9(2) . . . . ?
C5 C8 C9 C10 93.3(2) . . . . ?
C12 C9 C10 C11 -1.01(16) . . . . ?
C8 C9 C10 C11 174.77(18) . . . . ?
C8 C9 C10 C12 175.8(3) . . . . ?
C9 C10 C11 C12 0.90(15) . . . . ?
C8 C9 C12 C11 -174.4(2) . . . . ?
C10 C9 C12 C11 1.05(17) . . . . ?
C8 C9 C12 Cl1 4.4(4) . . . . ?
C10 C9 C12 Cl1 179.78(19) . . . . ?
C8 C9 C12 C10 -175.4(3) . . . . ?
C10 C11 C12 C9 -1.04(17) . . . . ?
C10 C11 C12 Cl1 -179.88(17) . . . . ?
O2 S2 C14 C15 16.5(2) . . . . ?
O3 S2 C14 C15 146.82(19) . . . . ?
N1 S2 C14 C15 -98.8(2) . . . . ?
O2 S2 C14 C19 -162.89(16) . . . . ?
O3 S2 C14 C19 -32.60(19) . . . . ?
N1 S2 C14 C19 81.75(18) . . . . ?
C19 C14 C15 C16 1.3(4) . . . . ?
S2 C14 C15 C16 -178.1(2) . . . . ?
C14 C15 C16 C17 -0.8(5) . . . . ?
C15 C16 C17 C18 -0.7(5) . . . . ?
C15 C16 C17 C20 178.3(3) . . . . ?
C16 C17 C18 C19 1.8(4) . . . . ?
C20 C17 C18 C19 -177.1(3) . . . . ?
C17 C18 C19 C14 -1.4(4) . . . . ?
C15 C14 C19 C18 -0.3(3) . . . . ?
S2 C14 C19 C18 179.16(17) . . . . ?
C2 C1 S1 C4 1.1(2) . . . . ?
C3' C1 S1 C4 -2(3) . . . . ?
C3 C4 S1 C1 -1.0(7) . . . . ?
C3' C4 S1 C1 2(4) . . . . ?
C5 C4 S1 C1 179.44(16) . . . . ?
S1' C4 S1 C1 -1.0(4) . . . . ?
C3' C4 C3 C2 0.1(13) . . . . ?
C5 C4 C3 C2 -179.8(5) . . . . ?
S1' C4 C3 C2 -180(100) . . . . ?
S1 C4 C3 C2 0.7(13) . . . . ?
C1 C2 C3 C4 0.0(13) . . . . ?
S1' C2 C3 C4 180(5) . . . . ?
C1 C2 S1' C4 0.1(6) . . . . ?
C3 C2 S1' C4 0(3) . . . . ?
C3 C4 S1' C2 0(6) . . . . ?
C3' C4 S1' C2 0.1(8) . . . . ?
C5 C4 S1' C2 -179.8(2) . . . . ?
S1 C4 S1' C2 0.7(5) . . . . ?
C3 C4 C3' C1 -0.3(13) . . . . ?
C5 C4 C3' C1 179.7(5) . . . . ?
S1' C4 C3' C1 -0.2(12) . . . . ?
S1 C4 C3' C1 -177(5) . . . . ?
C2 C1 C3' C4 0.3(12) . . . . ?
S1 C1 C3' C4 178(4) . . . . ?
